data_4324468
loop_
_publ_author_name
'Ming Wang'
'Vaishali Vajpayee'
'Sankarasekaran Shanmugaraju'
'Yao-Rong Zheng'
'Zhigang Zhao'
'Hyunuk Kim'
'Partha Sarathi Mukherjee'
'Ki-Whan Chi'
'Peter J. Stang'

_publ_section_title
;
 Coordination-Driven Self-Assembly of M3L2 trigonal Cages from
 Preorganized Metalloligands Incorporating Octahedral Metal Centers and
 Fluorescent Detection of Nitroaromatics
;
_journal_name_full 'Inorganic Chemistry'
_journal_page_first 1506
_journal_page_last 1512
_journal_paper_doi 10.1021/ic1020719
_journal_volume 50
_journal_year 2011
_chemical_formula_sum 'C120.79 H121.37 Cl5.02 N6.79 O36.16 Ru6'
_chemical_formula_weight 3031.10
_chemical_name_systematic
; 
 ? 
;
_space_group_IT_number 2
_symmetry_cell_setting triclinic
_symmetry_space_group_name_Hall '-P 1'
_symmetry_space_group_name_H-M 'P -1'
_atom_sites_solution_hydrogens geom
_atom_sites_solution_primary direct
_atom_sites_solution_secondary difmap
_audit_creation_method SHELXL-97
_cell_angle_alpha 107.76(3)
_cell_angle_beta 102.02(3)
_cell_angle_gamma 98.37(3)
_cell_formula_units_Z 2
_cell_length_a 13.181(3)
_cell_length_b 23.307(5)
_cell_length_c 25.698(5)
_cell_measurement_reflns_used 11062
_cell_measurement_temperature 100(2)
_cell_measurement_theta_max 29.74
_cell_measurement_theta_min 2.05
_cell_volume 7166(3)
_computing_cell_refinement HKL2000
_computing_data_collection 'ADSC Quantum-210 ADX Program'
_computing_data_reduction HKL2000
_computing_molecular_graphics 'Diamond 3.1'
_computing_publication_material 'Diamond 3.1'
_computing_structure_refinement 'SHELXL-97 (Sheldrick, 1997)'
_computing_structure_solution 'SHELXS-97 (Sheldrick, 1990)'
_diffrn_ambient_temperature 100(2)
_diffrn_measured_fraction_theta_full 0.817
_diffrn_measured_fraction_theta_max 0.550
_diffrn_measurement_device_type 'CCD area detector'
_diffrn_measurement_method 'omega scan'
_diffrn_radiation_monochromator 'Si(111) double crystal monochromator'
_diffrn_radiation_source 'bending magnet 6B MX beamline'
_diffrn_radiation_type synchrotron
_diffrn_radiation_wavelength 0.90000
_diffrn_reflns_av_R_equivalents 0.0553
_diffrn_reflns_av_sigmaI/netI 0.0638
_diffrn_reflns_limit_h_max 11
_diffrn_reflns_limit_h_min -11
_diffrn_reflns_limit_k_max 25
_diffrn_reflns_limit_k_min -25
_diffrn_reflns_limit_l_max 25
_diffrn_reflns_limit_l_min -25
_diffrn_reflns_number 20268
_diffrn_reflns_theta_full 25.00
_diffrn_reflns_theta_max 29.74
_diffrn_reflns_theta_min 2.05
_exptl_absorpt_coefficient_mu 1.462
_exptl_absorpt_correction_T_max 0.9046
_exptl_absorpt_correction_T_min 0.7205
_exptl_absorpt_correction_type multi-scan
_exptl_absorpt_process_details HKL2000
_exptl_crystal_colour needle
_exptl_crystal_density_diffrn 1.405
_exptl_crystal_description colorless
_exptl_crystal_F_000 3065
_exptl_crystal_size_max 0.24
_exptl_crystal_size_mid 0.07
_exptl_crystal_size_min 0.07
_refine_diff_density_max 1.102
_refine_diff_density_min -0.841
_refine_diff_density_rms 0.104
_refine_ls_extinction_method none
_refine_ls_goodness_of_fit_ref 1.163
_refine_ls_hydrogen_treatment constr
_refine_ls_matrix_type full
_refine_ls_number_parameters 1738
_refine_ls_number_reflns 11062
_refine_ls_number_restraints 1254
_refine_ls_restrained_S_all 1.150
_refine_ls_R_factor_all 0.1085
_refine_ls_R_factor_gt 0.0904
_refine_ls_shift/su_max 0.000
_refine_ls_shift/su_mean 0.000
_refine_ls_structure_factor_coef Fsqd
_refine_ls_weighting_details 'calc w=1/[\s^2^(Fo^2^)+(0.2000P)^2^+0.0000P] where P=(Fo^2^+2Fc^2^)/3'
_refine_ls_weighting_scheme calc
_refine_ls_wR_factor_gt 0.2681
_refine_ls_wR_factor_ref 0.2847
_reflns_number_gt 7863
_reflns_number_total 11062
_reflns_threshold_expression >2sigma(I)
_cod_data_source_file ic1020719_si_002.cif
_cod_data_source_block p-1
_cod_original_cell_volume 7166(2)
_cod_database_code 4324468

loop_
_symmetry_equiv_pos_as_xyz
'x, y, z'
'-x, -y, -z'

loop_
_atom_site_label
_atom_site_type_symbol
_atom_site_fract_x
_atom_site_fract_y
_atom_site_fract_z
_atom_site_U_iso_or_equiv
_atom_site_adp_type
_atom_site_occupancy
_atom_site_symmetry_multiplicity
_atom_site_calc_flag
_atom_site_refinement_flags
_atom_site_disorder_assembly
Ru1 Ru 1.09692(11) 0.96346(4) 0.33815(5) 0.1062(5) Uani 1 1 d . .
Ru2 Ru 0.73118(11) 0.35795(5) -0.39432(5) 0.1105(5) Uani 1 1 d . .
Ru3 Ru 1.07762(12) 0.21447(5) 0.23623(6) 0.1189(6) Uani 1 1 d . .
Ru4 Ru 0.31477(12) 0.27587(5) -0.40618(6) 0.1176(6) Uani 1 1 d . .
Ru5 Ru 0.73305(13) 0.28944(6) 0.29810(6) 0.1263(6) Uani 1 1 d . .
Ru6 Ru 0.69923(12) 0.98155(6) 0.23440(6) 0.1234(6) Uani 1 1 d . .
O1 O 0.5870(9) 0.3849(4) -0.4053(4) 0.113(3) Uani 1 1 d U .
O2 O 0.6307(10) 0.2803(4) -0.3938(4) 0.109(3) Uani 1 1 d U .
O3 O 0.4102(10) 0.3478(4) -0.4185(4) 0.117(3) Uani 1 1 d U .
O4 O 0.4585(8) 0.2475(4) -0.3998(4) 0.110(3) Uani 1 1 d U .
O5 O 0.9119(9) 0.1816(4) 0.2172(5) 0.119(3) Uani 1 1 d U .
O6 O 1.0441(11) 0.2812(5) 0.3008(5) 0.125(3) Uani 1 1 d U .
O7 O 0.8958(9) 0.3162(4) 0.3210(4) 0.118(3) Uani 1 1 d U .
O8 O 0.7669(10) 0.2153(4) 0.2410(4) 0.111(3) Uani 1 1 d U .
O9 O 0.9370(8) 0.9451(4) 0.3411(4) 0.105(3) Uani 1 1 d U .
O10 O 1.0209(10) 0.9954(4) 0.2746(4) 0.111(3) Uani 1 1 d U .
O11 O 0.7751(10) 0.9528(4) 0.2992(4) 0.113(3) Uani 1 1 d U .
O12 O 0.8557(9) 0.9999(4) 0.2303(5) 0.118(3) Uani 1 1 d U .
N1 N 1.0513(11) 0.8782(5) 0.2693(5) 0.110(4) Uani 1 1 d U .
N2 N 0.7399(10) 0.3895(5) -0.3060(5) 0.108(3) Uani 1 1 d U .
N3 N 1.0403(12) 0.2714(5) 0.1906(6) 0.119(4) Uani 1 1 d U .
N4 N 0.3848(11) 0.3301(5) -0.3208(5) 0.120(4) Uani 1 1 d U .
N5 N 0.6921(12) 0.8902(6) 0.1841(6) 0.132(5) Uani 1 1 d U .
N6 N 0.7395(10) 0.3330(5) 0.2394(6) 0.122(4) Uani 1 1 d DU .
C1 C 1.0921(14) 0.8718(6) 0.2253(8) 0.122(5) Uani 1 1 d U .
H1 H 1.1388 0.9063 0.2243 0.147 Uiso 1 1 calc R .
C2 C 0.9949(16) 0.8285(6) 0.2713(8) 0.150(7) Uani 1 1 d U .
H2 H 0.9723 0.8313 0.3045 0.179 Uiso 1 1 calc R .
C3 C 1.0671(15) 0.8146(7) 0.1800(7) 0.136(6) Uani 1 1 d U .
H3 H 1.0943 0.8112 0.1480 0.163 Uiso 1 1 calc R .
C4 C 0.9672(19) 0.7741(7) 0.2292(8) 0.167(8) Uani 1 1 d U .
H4 H 0.9201 0.7410 0.2322 0.200 Uiso 1 1 calc R .
C5 C 1.0031(14) 0.7642(6) 0.1829(7) 0.117(5) Uani 1 1 d U .
C6 C 0.9767(13) 0.7050(6) 0.1398(6) 0.118(5) Uani 1 1 d DU .
C7 C 0.9511(14) 0.6498(5) 0.1028(6) 0.126(5) Uani 1 1 d DU .
C8 C 0.9292(13) 0.5898(6) 0.0713(6) 0.113(5) Uani 1 1 d DU .
C9 C 0.8885(12) 0.5692(6) 0.0150(6) 0.104(4) Uani 1 1 d U .
H9 H 0.8769 0.5987 -0.0030 0.124 Uiso 1 1 calc R .
C10 C 0.8619(12) 0.5064(6) -0.0190(6) 0.108(4) Uani 1 1 d U .
C11 C 0.8789(11) 0.4641(6) 0.0079(6) 0.098(4) Uani 1 1 d U .
H11 H 0.8621 0.4212 -0.0137 0.118 Uiso 1 1 calc R .
C12 C 0.9198(12) 0.4839(6) 0.0655(6) 0.101(4) Uani 1 1 d U .
C13 C 0.9422(12) 0.5453(6) 0.0970(6) 0.107(4) Uani 1 1 d U .
H13 H 0.9672 0.5582 0.1372 0.128 Uiso 1 1 calc R .
C14 C 0.8266(12) 0.4838(6) -0.0784(7) 0.099(4) Uani 1 1 d U .
C15 C 0.7962(11) 0.4611(6) -0.1296(7) 0.098(4) Uani 1 1 d U .
C16 C 0.7718(11) 0.4352(6) -0.1913(6) 0.098(4) Uani 1 1 d U .
C17 C 0.7305(11) 0.4673(6) -0.2238(6) 0.103(4) Uani 1 1 d U .
H17 H 0.7138 0.5057 -0.2065 0.123 Uiso 1 1 calc R .
C18 C 0.7897(14) 0.3784(6) -0.2165(7) 0.124(5) Uani 1 1 d U .
H18 H 0.8119 0.3539 -0.1947 0.149 Uiso 1 1 calc R .
C19 C 0.7130(12) 0.4436(6) -0.2818(7) 0.106(4) Uani 1 1 d U .
H19 H 0.6823 0.4651 -0.3048 0.128 Uiso 1 1 calc R .
C20 C 0.7748(14) 0.3575(6) -0.2746(7) 0.125(5) Uani 1 1 d U .
H20 H 0.7903 0.3188 -0.2924 0.150 Uiso 1 1 calc R .
C22 C 0.9397(12) 0.4378(6) 0.0928(6) 0.108(4) Uani 1 1 d U .
C23 C 0.9562(13) 0.3998(6) 0.1123(6) 0.112(5) Uani 1 1 d U .
C24 C 0.9878(14) 0.3574(6) 0.1401(7) 0.118(5) Uani 1 1 d U .
C25 C 0.9241(13) 0.2971(7) 0.1180(7) 0.122(5) Uani 1 1 d U .
H25 H 0.8639 0.2848 0.0861 0.147 Uiso 1 1 calc R .
C26 C 1.0701(14) 0.3737(7) 0.1861(7) 0.124(5) Uani 1 1 d U .
H26 H 1.1088 0.4155 0.2027 0.149 Uiso 1 1 calc R .
C27 C 1.1009(15) 0.3297(7) 0.2106(8) 0.140(6) Uani 1 1 d U .
H27 H 1.1637 0.3412 0.2409 0.168 Uiso 1 1 calc R .
C28 C 0.9537(15) 0.2561(6) 0.1451(8) 0.124(5) Uani 1 1 d U .
H28 H 0.9111 0.2152 0.1312 0.149 Uiso 1 1 calc R .
C29 C 0.3763(12) 0.3907(6) -0.3038(6) 0.106(4) Uani 1 1 d U .
H29 H 0.3415 0.4080 -0.3296 0.127 Uiso 1 1 calc R .
C30 C 0.4424(13) 0.3041(7) -0.2847(7) 0.113(4) Uani 1 1 d U .
H30 H 0.4518 0.2631 -0.2996 0.136 Uiso 1 1 calc R .
C31 C 0.4201(13) 0.4242(7) -0.2486(7) 0.121(5) Uani 1 1 d U .
H31 H 0.4120 0.4656 -0.2357 0.146 Uiso 1 1 calc R .
C32 C 0.4844(13) 0.3377(7) -0.2288(7) 0.121(5) Uani 1 1 d U .
H32 H 0.5173 0.3189 -0.2038 0.146 Uiso 1 1 calc R .
C33 C 0.4792(13) 0.4019(7) -0.2070(7) 0.116(4) Uani 1 1 d U .
C34 C 0.5214(16) 0.4375(7) -0.1490(8) 0.130(6) Uani 1 1 d U .
C35 C 0.5608(14) 0.4637(7) -0.1002(8) 0.118(5) Uani 1 1 d U .
C36 C 0.5979(11) 0.4947(7) -0.0406(7) 0.106(4) Uani 1 1 d U .
C37 C 0.6157(13) 0.5586(7) -0.0175(7) 0.121(5) Uani 1 1 d U .
H37 H 0.6046 0.5823 -0.0415 0.145 Uiso 1 1 calc R .
C38 C 0.6509(13) 0.5883(7) 0.0426(7) 0.123(5) Uani 1 1 d DU .
C39 C 0.6750(12) 0.5521(7) 0.0742(7) 0.117(5) Uani 1 1 d U .
H39 H 0.7037 0.5715 0.1140 0.140 Uiso 1 1 calc R .
C40 C 0.6601(14) 0.4901(7) 0.0517(7) 0.120(5) Uani 1 1 d U .
C41 C 0.6659(14) 0.6506(6) 0.0657(6) 0.121(5) Uani 1 1 d DU .
C42 C 0.6747(15) 0.7090(7) 0.0908(7) 0.131(5) Uani 1 1 d DU .
C43 C 0.6836(16) 0.7689(7) 0.1226(9) 0.134(5) Uani 1 1 d U .
C44 C 0.6421(17) 0.7810(8) 0.1676(8) 0.155(7) Uani 1 1 d U .
H44 H 0.6128 0.7483 0.1786 0.186 Uiso 1 1 calc R .
C45 C 0.7325(13) 0.8181(7) 0.1092(7) 0.122(5) Uani 1 1 d U .
H45 H 0.7638 0.8108 0.0784 0.146 Uiso 1 1 calc R .
C46 C 0.7338(16) 0.8768(8) 0.1419(8) 0.138(6) Uani 1 1 d U .
H46 H 0.7676 0.9101 0.1330 0.166 Uiso 1 1 calc R .
C47 C 0.6792(14) 0.4546(7) 0.0895(7) 0.129(5) Uani 1 1 d U .
C48 C 0.6961(16) 0.4257(8) 0.1200(8) 0.141(6) Uani 1 1 d U .
C49 C 0.7124(12) 0.3950(7) 0.1592(7) 0.122(5) Uani 1 1 d DU .
C50 C 0.7589(12) 0.4246(8) 0.2175(8) 0.132(5) Uani 1 1 d DU .
H50 H 0.7821 0.4683 0.2321 0.159 Uiso 1 1 calc R .
C51 C 0.6798(12) 0.3298(7) 0.1423(7) 0.120(5) Uani 1 1 d DU .
H51 H 0.6464 0.3058 0.1035 0.144 Uiso 1 1 calc R .
C52 C 0.7716(12) 0.3935(7) 0.2528(7) 0.130(6) Uani 1 1 d DU .
H52 H 0.8070 0.4168 0.2914 0.155 Uiso 1 1 calc R .
C53 C 0.6966(13) 0.3012(8) 0.1819(8) 0.134(6) Uani 1 1 d DU .
H53 H 0.6777 0.2573 0.1692 0.161 Uiso 1 1 calc R .
C54 C 1.1060(14) 0.1236(7) 0.1982(8) 0.124(5) Uani 1 1 d U .
C55 C 1.1149(14) 0.1337(7) 0.2559(8) 0.125(5) Uani 1 1 d U .
H55 H 1.0632 0.1079 0.2678 0.150 Uiso 1 1 calc R .
C56 C 1.1663(14) 0.1674(7) 0.1804(8) 0.127(5) Uani 1 1 d U .
H56 H 1.1482 0.1640 0.1396 0.153 Uiso 1 1 calc R .
C57 C 1.2345(14) 0.2210(8) 0.2217(8) 0.128(5) Uani 1 1 d U .
H57 H 1.2624 0.2554 0.2093 0.153 Uiso 1 1 calc R .
C58 C 1.1839(13) 0.1888(7) 0.2956(8) 0.120(5) Uani 1 1 d U .
H58 H 1.1756 0.2010 0.3350 0.144 Uiso 1 1 calc R .
C59 C 1.2418(14) 0.2347(8) 0.2818(8) 0.129(5) Uani 1 1 d U .
C60 C 1.0255(16) 0.0675(7) 0.1557(8) 0.137(5) Uani 1 1 d U .
H60 H 0.9641 0.0615 0.1723 0.164 Uiso 1 1 calc R .
C61 C 0.9798(16) 0.0695(8) 0.0969(8) 0.150(6) Uani 1 1 d U .
H61A H 0.9303 0.0301 0.0731 0.225 Uiso 1 1 calc R .
H61B H 1.0378 0.0767 0.0796 0.225 Uiso 1 1 calc R .
H61C H 0.9419 0.1031 0.1001 0.225 Uiso 1 1 calc R .
C62 C 0.2165(14) 0.1947(8) -0.4075(9) 0.137(5) Uani 1 1 d U .
C63 C 0.2246(15) 0.1867(7) -0.4642(8) 0.137(5) Uani 1 1 d U .
H63 H 0.2667 0.1564 -0.4795 0.164 Uiso 1 1 calc R .
C64 C 0.2083(11) 0.2272(6) -0.4905(7) 0.113(4) Uani 1 1 d U .
H64 H 0.2369 0.2245 -0.5241 0.136 Uiso 1 1 calc R .
C65 C 0.1733(16) 0.2441(7) -0.3849(8) 0.144(6) Uani 1 1 d U .
H65 H 0.1769 0.2560 -0.3436 0.173 Uiso 1 1 calc R .
C66 C 0.1527(15) 0.2896(8) -0.4114(8) 0.136(5) Uani 1 1 d U .
H66 H 0.1395 0.3301 -0.3895 0.163 Uiso 1 1 calc R .
C67 C 0.1755(16) 0.2798(7) -0.4656(8) 0.139(5) Uani 1 1 d U .
C68 C 0.1672(17) 0.3323(8) -0.4931(8) 0.143(5) Uani 1 1 d U .
H68 H 0.2043 0.3727 -0.4624 0.172 Uiso 1 1 calc R .
C69 C 0.0510(18) 0.3347(9) -0.5119(9) 0.169(7) Uani 1 1 d U .
H69A H 0.0462 0.3685 -0.5269 0.254 Uiso 1 1 calc R .
H69B H 0.0205 0.3418 -0.4795 0.254 Uiso 1 1 calc R .
H69C H 0.0115 0.2955 -0.5416 0.254 Uiso 1 1 calc R .
C70 C 0.9766(18) 0.5232(8) -0.3861(12) 0.198(10) Uani 1 1 d U .
H70A H 1.0342 0.5023 -0.3783 0.297 Uiso 1 1 calc R .
H70B H 1.0018 0.5677 -0.3655 0.297 Uiso 1 1 calc R .
H70C H 0.9540 0.5155 -0.4269 0.297 Uiso 1 1 calc R .
C71 C 0.7455(14) 0.3364(7) -0.4820(7) 0.128(5) Uani 1 1 d U .
H71 H 0.6806 0.3171 -0.5148 0.153 Uiso 1 1 calc R .
C72 C 0.7976(13) 0.2986(6) -0.4559(7) 0.107(4) Uani 1 1 d U .
C73 C 0.8779(14) 0.3273(7) -0.4019(7) 0.126(5) Uani 1 1 d U .
H73 H 0.9022 0.3004 -0.3803 0.151 Uiso 1 1 calc R .
C74 C 0.9072(15) 0.3911(7) -0.3746(7) 0.131(5) Uani 1 1 d U .
H74 H 0.9496 0.4079 -0.3340 0.157 Uiso 1 1 calc R .
C75 C 0.8575(15) 0.4309(7) -0.3976(7) 0.127(5) Uani 1 1 d U .
C76 C 0.7708(14) 0.4010(6) -0.4526(7) 0.126(5) Uani 1 1 d U .
H76 H 0.7235 0.4266 -0.4656 0.151 Uiso 1 1 calc R .
C77 C 0.7691(16) 0.2309(6) -0.4829(7) 0.141(6) Uani 1 1 d U .
H77A H 0.7149 0.2193 -0.5190 0.212 Uiso 1 1 calc R .
H77B H 0.7409 0.2124 -0.4578 0.212 Uiso 1 1 calc R .
H77C H 0.8325 0.2159 -0.4898 0.212 Uiso 1 1 calc R .
C78 C 0.8884(16) 0.4998(7) -0.3682(9) 0.148(6) Uani 1 1 d U .
H78 H 0.9120 0.5090 -0.3264 0.177 Uiso 1 1 calc R .
C79 C 0.7963(16) 0.5329(8) -0.3809(9) 0.164(7) Uani 1 1 d U .
H79A H 0.7362 0.5171 -0.3684 0.247 Uiso 1 1 calc R .
H79B H 0.7732 0.5248 -0.4218 0.247 Uiso 1 1 calc R .
H79C H 0.8215 0.5775 -0.3606 0.247 Uiso 1 1 calc R .
C80 C 0.8633(17) 0.2187(7) 0.2460(7) 0.107(4) Uani 1 1 d U .
C81 C 0.722(2) 0.3419(8) 0.3794(8) 0.156(7) Uani 1 1 d U .
C82 C 0.6439(18) 0.3494(9) 0.3374(9) 0.151(6) Uani 1 1 d U .
H82 H 0.6471 0.3908 0.3331 0.181 Uiso 1 1 calc R .
C83 C 0.5885(17) 0.2400(8) 0.2990(9) 0.138(5) Uani 1 1 d U .
C84 C 0.6638(15) 0.2330(7) 0.3398(8) 0.130(5) Uani 1 1 d U .
H84 H 0.6800 0.1918 0.3375 0.155 Uiso 1 1 calc R .
C85 C 0.7234(15) 0.2834(7) 0.3756(9) 0.139(5) Uani 1 1 d U .
H85 H 0.7904 0.2785 0.3989 0.167 Uiso 1 1 calc R .
C86 C 0.5715(16) 0.2957(8) 0.2949(9) 0.145(6) Uani 1 1 d U .
H86 H 0.5223 0.2982 0.2607 0.174 Uiso 1 1 calc R .
C87 C 0.5233(15) 0.1747(8) 0.2456(8) 0.139(5) Uani 1 1 d U .
H87 H 0.5759 0.1495 0.2348 0.167 Uiso 1 1 calc R .
C88 C 0.4639(16) 0.1888(10) 0.1912(9) 0.175(8) Uani 1 1 d U .
H88A H 0.5163 0.2120 0.1788 0.262 Uiso 1 1 calc R .
H88B H 0.4118 0.2132 0.2012 0.262 Uiso 1 1 calc R .
H88C H 0.4273 0.1497 0.1604 0.262 Uiso 1 1 calc R .
C89 C 0.4411(13) 0.1368(8) 0.2648(8) 0.140(6) Uani 1 1 d U .
H89A H 0.4044 0.0981 0.2335 0.210 Uiso 1 1 calc R .
H89B H 0.3890 0.1609 0.2756 0.210 Uiso 1 1 calc R .
H89C H 0.4779 0.1274 0.2974 0.210 Uiso 1 1 calc R .
C90 C 0.9501(18) 0.2777(7) 0.2968(8) 0.116(5) Uani 1 1 d U .
C91 C 1.0725(19) 0.0081(8) 0.1482(9) 0.179(8) Uani 1 1 d U .
H91A H 1.0198 -0.0278 0.1199 0.268 Uiso 1 1 calc R .
H91B H 1.0898 0.0013 0.1845 0.268 Uiso 1 1 calc R .
H91C H 1.1371 0.0138 0.1355 0.268 Uiso 1 1 calc R .
C92 C 1.3082(14) 0.2945(7) 0.3257(8) 0.143(6) Uani 1 1 d U .
H92A H 1.3045 0.2948 0.3635 0.215 Uiso 1 1 calc R .
H92B H 1.2812 0.3291 0.3185 0.215 Uiso 1 1 calc R .
H92C H 1.3823 0.2986 0.3239 0.215 Uiso 1 1 calc R .
C93 C 0.6233(13) 0.4595(7) -0.0062(7) 0.118(5) Uani 1 1 d U .
H93 H 0.6154 0.4161 -0.0222 0.142 Uiso 1 1 calc R .
C94 C 0.6427(15) 0.8435(7) 0.1983(8) 0.144(6) Uani 1 1 d U .
H94 H 0.6094 0.8526 0.2283 0.173 Uiso 1 1 calc R .
C95 C 1.2104(11) 0.9374(6) 0.3949(7) 0.105(4) Uani 1 1 d U .
H95 H 1.2001 0.8930 0.3918 0.126 Uiso 1 1 calc R .
C96 C 1.1564(14) 0.9746(7) 0.4268(7) 0.123(5) Uani 1 1 d U .
C97 C 1.1512(13) 1.0311(6) 0.4219(6) 0.108(4) Uani 1 1 d U .
H97 H 1.0985 1.0529 0.4377 0.129 Uiso 1 1 calc R .
C98 C 1.1995(13) 1.0533(6) 0.3880(6) 0.112(4) Uani 1 1 d U .
H98 H 1.1804 1.0904 0.3801 0.135 Uiso 1 1 calc R .
C99 C 1.2592(12) 1.0168(6) 0.3527(7) 0.108(4) Uani 1 1 d U .
C100 C 1.2670(13) 0.9577(6) 0.3601(7) 0.116(4) Uani 1 1 d U .
H100 H 1.2927 0.9269 0.3323 0.140 Uiso 1 1 calc R .
C101 C 1.3041(13) 1.0388(7) 0.3134(7) 0.120(5) Uani 1 1 d U .
H10A H 1.2924 1.0803 0.3171 0.181 Uiso 1 1 calc R .
H10B H 1.2695 1.0106 0.2745 0.181 Uiso 1 1 calc R .
H10C H 1.3807 1.0404 0.3220 0.181 Uiso 1 1 calc R .
C102 C 1.0921(15) 0.9503(7) 0.4635(7) 0.131(5) Uani 1 1 d U .
H102 H 1.0267 0.9674 0.4626 0.157 Uiso 1 1 calc R .
C103 C 1.0604(15) 0.8805(7) 0.4484(9) 0.155(7) Uani 1 1 d U .
H10D H 1.0125 0.8710 0.4706 0.232 Uiso 1 1 calc R .
H10E H 1.1242 0.8645 0.4570 0.232 Uiso 1 1 calc R .
H10F H 1.0240 0.8612 0.4079 0.232 Uiso 1 1 calc R .
C104 C 0.6825(13) 1.0647(7) 0.2208(8) 0.127(5) Uani 1 1 d U .
H104 H 0.7451 1.0887 0.2143 0.152 Uiso 1 1 calc R .
C105 C 0.6167(16) 1.0196(7) 0.1759(8) 0.140(6) Uani 1 1 d U .
C106 C 0.5350(14) 0.9765(7) 0.1888(8) 0.131(5) Uani 1 1 d U .
H106 H 0.4941 0.9369 0.1580 0.157 Uiso 1 1 calc R .
C107 C 0.5440(18) 0.9808(10) 0.2421(10) 0.156(6) Uani 1 1 d U .
H107 H 0.5063 0.9445 0.2489 0.187 Uiso 1 1 calc R .
C108 C 0.6132(18) 1.0263(10) 0.2877(9) 0.149(6) Uani 1 1 d U .
C109 C 0.6853(17) 1.0715(9) 0.2790(9) 0.154(6) Uani 1 1 d U .
H109 H 0.7453 1.1009 0.3111 0.185 Uiso 1 1 calc R .
C110 C 0.6181(19) 1.0259(11) 0.3492(9) 0.191(7) Uani 1 1 d U .
H11A H 0.6681 1.0632 0.3770 0.286 Uiso 1 1 calc R .
H11B H 0.6421 0.9892 0.3534 0.286 Uiso 1 1 calc R .
H11C H 0.5472 1.0249 0.3555 0.286 Uiso 1 1 calc R .
C111 C 0.5384(17) 0.2837(6) -0.4000(6) 0.104(4) Uani 1 1 d U .
C112 C 0.5056(16) 0.3448(7) -0.4092(6) 0.105(4) Uani 1 1 d U .
C113 C 0.2461(16) 0.1496(8) -0.3764(8) 0.155(6) Uani 1 1 d U .
H11D H 0.2319 0.1628 -0.3391 0.232 Uiso 1 1 calc R .
H11E H 0.3219 0.1496 -0.3716 0.232 Uiso 1 1 calc R .
H11F H 0.2034 0.1078 -0.3989 0.232 Uiso 1 1 calc R .
C114 C 0.715(2) 1.0337(10) 0.1070(10) 0.188(8) Uani 1 1 d U .
H11G H 0.7092 1.0270 0.0669 0.282 Uiso 1 1 calc R .
H11H H 0.7675 1.0127 0.1212 0.282 Uiso 1 1 calc R .
H11I H 0.7364 1.0781 0.1289 0.282 Uiso 1 1 calc R .
C115 C 0.8763(17) 0.9603(6) 0.3072(7) 0.112(5) Uani 1 1 d U .
C116 C 0.9181(18) 0.9886(7) 0.2662(7) 0.118(5) Uani 1 1 d U .
C117 C 0.6145(19) 1.0095(8) 0.1130(9) 0.156(6) Uani 1 1 d U .
H117 H 0.5932 0.9642 0.0908 0.187 Uiso 1 1 calc R .
C118 C 0.522(2) 1.0424(12) 0.0904(11) 0.222(10) Uani 1 1 d U .
H11J H 0.4544 1.0243 0.0955 0.333 Uiso 1 1 calc R .
H11K H 0.5141 1.0359 0.0501 0.333 Uiso 1 1 calc R .
H11L H 0.5418 1.0869 0.1121 0.333 Uiso 1 1 calc R .
C119 C 1.1670(17) 0.9771(10) 0.5265(8) 0.168(6) Uani 1 1 d U .
H11M H 1.1304 0.9631 0.5515 0.252 Uiso 1 1 calc R .
H11N H 1.1837 1.0223 0.5396 0.252 Uiso 1 1 calc R .
H11O H 1.2330 0.9623 0.5274 0.252 Uiso 1 1 calc R .
C120 C 0.2250(16) 0.3241(8) -0.5369(8) 0.151(6) Uani 1 1 d U .
H12A H 0.2993 0.3248 -0.5202 0.227 Uiso 1 1 calc R .
H12B H 0.2222 0.3577 -0.5522 0.227 Uiso 1 1 calc R .
H12C H 0.1920 0.2844 -0.5674 0.227 Uiso 1 1 calc R .
C121 C 0.8035(17) 0.3997(8) 0.4184(8) 0.169(7) Uani 1 1 d U .
H12D H 0.8561 0.3889 0.4447 0.253 Uiso 1 1 calc R .
H12E H 0.7682 0.4291 0.4399 0.253 Uiso 1 1 calc R .
H12F H 0.8393 0.4185 0.3958 0.253 Uiso 1 1 calc R .
Cl1 Cl -0.0441(4) 0.15182(15) -0.61528(19) 0.1127(14) Uani 0.94 1 d PDU ...
O1S O -0.0854(8) 0.0879(4) -0.6349(4) 0.127(3) Uani 0.94 1 d PDU .
O2S O -0.0498(10) 0.1759(6) -0.5580(5) 0.171(5) Uani 0.94 1 d PDU .
O3S O -0.1018(10) 0.1805(6) -0.6480(6) 0.184(5) Uani 0.94 1 d PDU .
O4S O 0.0655(8) 0.1656(5) -0.6135(4) 0.129(4) Uani 0.94 1 d PDU .
Cl2 Cl 0.5783(5) 0.5948(2) -0.2365(3) 0.1423(18) Uani 0.93 1 d PDU .
O5S O 0.6007(12) 0.6613(4) -0.2134(6) 0.168(5) Uani 0.93 1 d PDU .
O6S O 0.5894(10) 0.5710(5) -0.1911(5) 0.152(4) Uani 0.93 1 d PDU .
O7S O 0.6523(9) 0.5772(5) -0.2685(5) 0.130(4) Uani 0.93 1 d PDU .
O8S O 0.4724(9) 0.5741(6) -0.2710(6) 0.163(5) Uani 0.93 1 d PDU .
Cl3 Cl 0.1185(5) 0.3817(2) -0.2605(2) 0.1303(16) Uani 0.96 1 d PDU .
O9S O 0.0527(18) 0.4187(10) -0.2342(10) 0.164(10) Uani 0.48 1 d PDU .
O9' O 0.188(2) 0.3413(12) -0.2550(14) 0.146(9) Uani 0.48 1 d PDU .
O10S O 0.1965(14) 0.3721(10) -0.2188(8) 0.134(9) Uani 0.48 1 d PDU .
O10' O 0.0137(14) 0.3737(16) -0.2561(13) 0.154(10) Uani 0.48 1 d PDU .
O11S O 0.1668(19) 0.4114(11) -0.2929(9) 0.118(13) Uani 0.48 1 d PDU .
O11' O 0.126(3) 0.4095(14) -0.3020(11) 0.116(11) Uani 0.48 1 d PDU .
O12S O 0.0516(15) 0.3230(6) -0.2979(7) 0.120(7) Uani 0.48 1 d PDU .
O12' O 0.181(2) 0.4273(10) -0.2073(7) 0.143(8) Uani 0.48 1 d PDU .
Cl4 Cl 1.3807(5) 0.8227(2) 0.2669(2) 0.1478(18) Uani 1 1 d DU .
O13S O 1.4933(11) 0.8374(12) 0.2915(11) 0.175(10) Uani 0.50 1 d PDU .
O14S O 1.3501(16) 0.8679(7) 0.2453(8) 0.102(9) Uani 0.50 1 d PDU .
O15S O 1.349(2) 0.7628(6) 0.2262(7) 0.164(9) Uani 0.50 1 d PDU .
O16S O 1.3301(16) 0.8218(9) 0.3123(7) 0.127(7) Uani 0.50 1 d PDU .
O17S O 1.2812(15) 0.7829(12) 0.2535(13) 0.192(12) Uani 0.50 1 d PDU .
O18S O 1.450(2) 0.7916(11) 0.2397(11) 0.160(9) Uani 0.50 1 d PDU .
O19S O 1.365(3) 0.8720(12) 0.2452(15) 0.25(3) Uani 0.50 1 d PDU .
O20S O 1.426(3) 0.8488(14) 0.3259(7) 0.241(17) Uani 0.50 1 d PDU .
Cl5 Cl 0.717(2) 0.6983(14) -0.0708(14) 0.267(13) Uani 0.30 1 d PDU .
O21S O 0.766(4) 0.720(2) -0.1077(18) 0.178(17) Uani 0.30 1 d PDU .
O22S O 0.606(2) 0.6930(13) -0.0786(12) 0.100(8) Uani 0.30 1 d PDU .
O23S O 0.776(4) 0.652(2) -0.082(2) 0.187(18) Uani 0.30 1 d PDU .
O24S O 0.782(2) 0.7552(13) -0.0287(13) 0.112(10) Uani 0.30 1 d PDU .
Cl6 Cl 0.6309(8) 0.1757(3) 0.0268(3) 0.215(3) Uani 0.89 1 d PDU .
O25S O 0.5774(17) 0.1829(10) 0.0704(8) 0.268(10) Uani 0.89 1 d PDU .
O26S O 0.622(2) 0.2246(9) 0.0056(11) 0.384(19) Uani 0.89 1 d PDU .
O27S O 0.7391(13) 0.1762(13) 0.0486(12) 0.44(3) Uani 0.89 1 d PDU .
O28S O 0.5820(14) 0.1181(7) -0.0179(7) 0.212(7) Uani 0.89 1 d PDU .
N1N N 0.767(2) 0.9033(11) -0.0058(12) 0.177(8) Uani 0.79 1 d PU .
O1N O 0.792(2) 0.9085(11) -0.0500(11) 0.225(9) Uani 0.79 1 d PU .
O2N O 0.8224(18) 0.9168(10) 0.0427(10) 0.192(7) Uani 0.79 1 d PU .
C1N C 0.664(3) 0.8759(18) -0.0199(16) 0.237(16) Uani 0.79 1 d PU .
H1N1 H 0.6476 0.8656 0.0121 0.356 Uiso 0.79 1 calc PR .
H1N2 H 0.6491 0.8379 -0.0528 0.356 Uiso 0.79 1 calc PR .
H1N3 H 0.6208 0.9039 -0.0292 0.356 Uiso 0.79 1 calc PR .
O1WA O 0.647(3) 0.5108(14) 0.4453(16) 0.138(10) Uani 0.33 1 d PU .
O1WB O 0.602(3) 0.481(2) 0.4719(17) 0.162(12) Uani 0.33 1 d PU .
O1WC O 0.505(3) 0.4941(13) 0.4040(13) 0.120(9) Uani 0.33 1 d PU .
O2WA O 0.910(5) 0.790(2) 0.009(2) 0.203(16) Uani 0.33 1 d PU .
O2WB O 0.969(4) 0.818(2) -0.028(2) 0.198(14) Uani 0.33 1 d PU .
O2WC O 0.981(5) 0.753(3) 0.006(2) 0.212(15) Uani 0.33 1 d PU .
O3W O 1.2018(19) 0.7890(9) 0.3521(9) 0.129(6) Uani 0.50 1 d PU .

loop_
_atom_site_aniso_label
_atom_site_aniso_U_11
_atom_site_aniso_U_22
_atom_site_aniso_U_33
_atom_site_aniso_U_23
_atom_site_aniso_U_13
_atom_site_aniso_U_12
Ru1 0.1243(12) 0.0662(6) 0.1264(10) 0.0357(6) 0.0290(8) 0.0177(6)
Ru2 0.1288(13) 0.0800(7) 0.1127(10) 0.0318(6) 0.0197(8) 0.0151(6)
Ru3 0.1317(13) 0.0892(8) 0.1433(11) 0.0552(7) 0.0339(9) 0.0193(7)
Ru4 0.1328(13) 0.0790(7) 0.1247(10) 0.0242(6) 0.0278(8) 0.0076(7)
Ru5 0.1522(15) 0.0999(8) 0.1502(12) 0.0635(8) 0.0521(10) 0.0391(8)
Ru6 0.1283(14) 0.0951(8) 0.1375(11) 0.0463(7) 0.0180(9) 0.0094(7)
O1 0.146(8) 0.076(5) 0.101(6) 0.029(5) 0.017(6) 0.004(5)
O2 0.109(8) 0.087(5) 0.115(7) 0.034(5) 0.010(7) 0.005(5)
O3 0.136(8) 0.094(6) 0.124(8) 0.045(5) 0.028(8) 0.028(6)
O4 0.105(8) 0.085(5) 0.127(7) 0.023(5) 0.028(6) 0.014(5)
O5 0.122(9) 0.103(6) 0.148(8) 0.055(6) 0.049(7) 0.032(6)
O6 0.117(8) 0.116(7) 0.147(9) 0.058(6) 0.029(8) 0.026(6)
O7 0.127(9) 0.095(6) 0.141(8) 0.054(5) 0.029(6) 0.029(5)
O8 0.103(8) 0.097(6) 0.144(8) 0.054(5) 0.038(7) 0.025(5)
O9 0.112(8) 0.081(5) 0.124(7) 0.039(5) 0.030(6) 0.022(5)
O10 0.139(8) 0.074(5) 0.112(7) 0.045(5) 0.009(7) 0.008(6)
O11 0.123(8) 0.080(5) 0.127(7) 0.040(5) 0.014(7) 0.013(6)
O12 0.125(9) 0.093(6) 0.136(8) 0.052(6) 0.019(7) 0.018(5)
N1 0.143(12) 0.071(6) 0.123(9) 0.043(6) 0.036(8) 0.022(6)
N2 0.113(10) 0.079(6) 0.131(8) 0.046(6) 0.024(7) 0.014(6)
N3 0.139(12) 0.082(6) 0.131(10) 0.037(7) 0.032(7) 0.014(6)
N4 0.128(11) 0.087(6) 0.124(9) 0.028(6) 0.020(7) 0.000(6)
N5 0.159(14) 0.106(8) 0.125(10) 0.040(7) 0.036(9) 0.010(7)
N6 0.144(12) 0.087(6) 0.146(8) 0.055(7) 0.035(9) 0.032(7)
C1 0.158(16) 0.063(6) 0.159(13) 0.039(7) 0.066(11) 0.029(7)
C2 0.21(2) 0.074(7) 0.145(12) 0.023(7) 0.065(12) -0.012(9)
C3 0.187(18) 0.095(7) 0.120(11) 0.036(7) 0.049(11) 0.010(9)
C4 0.28(3) 0.073(7) 0.132(13) 0.027(7) 0.076(14) -0.008(10)
C5 0.153(15) 0.075(6) 0.110(9) 0.033(6) 0.013(9) 0.011(7)
C6 0.137(14) 0.100(6) 0.104(10) 0.033(6) 0.022(9) 0.008(8)
C7 0.177(17) 0.081(6) 0.139(11) 0.042(5) 0.070(11) 0.040(9)
C8 0.130(14) 0.081(5) 0.114(8) 0.034(5) 0.015(10) 0.007(8)
C9 0.126(13) 0.078(6) 0.117(7) 0.044(5) 0.034(9) 0.032(7)
C10 0.121(13) 0.079(6) 0.115(6) 0.037(5) 0.019(9) 0.010(7)
C11 0.107(12) 0.080(6) 0.109(7) 0.039(6) 0.032(8) 0.011(7)
C12 0.113(12) 0.082(6) 0.104(8) 0.034(6) 0.025(8) 0.008(7)
C13 0.112(12) 0.081(6) 0.113(9) 0.035(6) 0.007(8) 0.011(7)
C14 0.098(11) 0.080(7) 0.115(6) 0.039(6) 0.012(9) 0.017(7)
C15 0.085(11) 0.091(8) 0.116(6) 0.046(7) 0.020(9) 0.001(7)
C16 0.084(11) 0.088(7) 0.117(6) 0.039(6) 0.018(8) 0.008(7)
C17 0.103(12) 0.077(7) 0.117(7) 0.037(6) 0.012(9) 0.004(7)
C18 0.167(16) 0.069(7) 0.123(8) 0.037(7) 0.015(11) 0.010(8)
C19 0.125(13) 0.074(7) 0.122(8) 0.044(7) 0.032(9) 0.009(7)
C20 0.171(17) 0.082(8) 0.120(9) 0.041(7) 0.025(11) 0.028(8)
C22 0.115(13) 0.092(8) 0.118(10) 0.043(7) 0.026(9) 0.023(8)
C23 0.132(14) 0.092(8) 0.116(11) 0.040(7) 0.030(9) 0.028(8)
C24 0.124(14) 0.086(7) 0.147(13) 0.055(8) 0.025(8) 0.018(7)
C25 0.117(13) 0.105(8) 0.141(12) 0.051(8) 0.026(8) 0.008(7)
C26 0.128(14) 0.094(8) 0.147(13) 0.054(9) 0.019(8) 0.011(8)
C27 0.147(15) 0.102(9) 0.157(14) 0.066(9) 0.001(10) 0.001(8)
C28 0.134(14) 0.081(8) 0.151(14) 0.049(8) 0.025(8) 0.004(8)
C29 0.103(12) 0.082(7) 0.114(8) 0.020(7) 0.016(8) 0.013(7)
C30 0.112(14) 0.096(8) 0.135(10) 0.040(6) 0.044(9) 0.016(8)
C31 0.133(15) 0.091(8) 0.127(9) 0.032(6) 0.021(9) 0.020(8)
C32 0.115(14) 0.111(8) 0.134(9) 0.043(7) 0.025(10) 0.023(9)
C33 0.119(14) 0.107(8) 0.121(7) 0.044(6) 0.031(9) 0.016(8)
C34 0.163(18) 0.102(9) 0.122(7) 0.049(7) 0.029(12) 0.012(10)
C35 0.114(15) 0.116(10) 0.121(7) 0.045(7) 0.023(11) 0.015(9)
C36 0.081(11) 0.109(7) 0.124(7) 0.048(6) 0.020(8) 0.004(8)
C37 0.121(14) 0.104(7) 0.133(8) 0.048(6) 0.025(10) 0.011(9)
C38 0.120(14) 0.106(6) 0.129(9) 0.050(6) 0.009(10) -0.005(9)
C39 0.109(13) 0.098(6) 0.130(10) 0.046(6) 0.017(9) -0.009(8)
C40 0.129(14) 0.112(8) 0.125(8) 0.049(7) 0.029(10) 0.033(9)
C41 0.147(15) 0.115(6) 0.120(11) 0.053(7) 0.048(10) 0.041(10)
C42 0.163(16) 0.108(6) 0.127(12) 0.057(8) 0.035(11) 0.014(10)
C43 0.153(17) 0.104(6) 0.160(15) 0.058(8) 0.048(12) 0.040(10)
C44 0.20(2) 0.104(7) 0.134(14) 0.032(9) 0.046(12) -0.014(11)
C45 0.126(14) 0.103(7) 0.148(13) 0.055(8) 0.041(10) 0.033(9)
C46 0.169(18) 0.102(7) 0.125(13) 0.032(9) 0.034(11) -0.002(10)
C47 0.134(15) 0.104(9) 0.134(11) 0.052(8) 0.012(10) -0.004(9)
C48 0.180(18) 0.121(11) 0.136(11) 0.060(9) 0.038(12) 0.047(11)
C49 0.132(15) 0.109(8) 0.132(9) 0.053(7) 0.026(10) 0.036(9)
C50 0.143(15) 0.113(9) 0.144(9) 0.061(7) 0.016(11) 0.034(9)
C51 0.097(12) 0.120(8) 0.146(10) 0.062(8) 0.020(9) 0.018(8)
C52 0.139(14) 0.093(7) 0.132(10) 0.047(7) -0.009(10) 0.001(9)
C53 0.146(16) 0.100(9) 0.148(10) 0.051(7) 0.019(12) 0.011(9)
C54 0.138(14) 0.106(8) 0.150(9) 0.052(7) 0.063(9) 0.036(7)
C55 0.125(14) 0.115(9) 0.150(9) 0.063(8) 0.043(10) 0.025(7)
C56 0.125(15) 0.119(10) 0.156(11) 0.072(8) 0.035(10) 0.032(7)
C57 0.120(14) 0.123(10) 0.155(10) 0.084(8) 0.013(10) 0.029(8)
C58 0.110(14) 0.113(9) 0.151(10) 0.070(7) 0.024(9) 0.032(7)
C59 0.123(15) 0.123(10) 0.156(10) 0.072(8) 0.030(10) 0.029(8)
C60 0.184(17) 0.092(8) 0.150(10) 0.048(8) 0.070(10) 0.029(7)
C61 0.173(18) 0.127(12) 0.158(11) 0.055(10) 0.045(11) 0.043(11)
C62 0.116(15) 0.122(11) 0.171(13) 0.054(10) 0.048(12) 0.002(9)
C63 0.142(16) 0.098(9) 0.157(12) 0.039(9) 0.032(12) 0.007(9)
C64 0.076(11) 0.099(8) 0.139(11) 0.025(7) 0.017(9) -0.006(7)
C65 0.175(18) 0.093(9) 0.125(11) 0.015(8) 0.027(11) -0.019(8)
C66 0.139(16) 0.104(10) 0.142(12) 0.026(8) 0.036(11) 0.002(8)
C67 0.175(17) 0.084(8) 0.140(12) 0.028(8) 0.033(11) 0.013(8)
C68 0.166(15) 0.107(9) 0.140(13) 0.035(9) 0.033(11) 0.011(10)
C69 0.190(16) 0.140(14) 0.191(19) 0.051(13) 0.062(15) 0.075(14)
C70 0.164(17) 0.103(11) 0.30(3) 0.030(15) 0.102(18) -0.012(10)
C71 0.143(15) 0.094(7) 0.147(12) 0.049(7) 0.033(9) 0.024(8)
C72 0.121(13) 0.081(6) 0.127(10) 0.033(6) 0.048(8) 0.030(7)
C73 0.143(15) 0.110(7) 0.131(11) 0.040(8) 0.042(8) 0.044(9)
C74 0.157(16) 0.111(7) 0.116(11) 0.043(7) 0.026(9) 0.007(9)
C75 0.151(15) 0.097(7) 0.139(11) 0.046(7) 0.052(9) 0.011(7)
C76 0.162(16) 0.087(6) 0.144(12) 0.055(7) 0.048(8) 0.033(8)
C77 0.188(18) 0.083(7) 0.154(14) 0.025(7) 0.060(12) 0.049(9)
C78 0.160(16) 0.099(7) 0.179(15) 0.027(8) 0.073(12) 0.017(8)
C79 0.169(16) 0.111(11) 0.22(2) 0.055(13) 0.067(15) 0.023(10)
C80 0.122(10) 0.100(8) 0.114(10) 0.051(6) 0.039(9) 0.025(8)
C81 0.22(2) 0.108(7) 0.141(15) 0.051(9) 0.046(10) 0.025(10)
C82 0.168(19) 0.134(9) 0.172(17) 0.053(10) 0.078(10) 0.054(9)
C83 0.146(16) 0.124(8) 0.173(13) 0.070(8) 0.071(9) 0.037(8)
C84 0.134(16) 0.097(7) 0.175(15) 0.064(8) 0.055(9) 0.024(8)
C85 0.121(14) 0.101(7) 0.194(15) 0.024(9) 0.068(9) 0.036(8)
C86 0.160(17) 0.128(9) 0.178(16) 0.079(9) 0.057(10) 0.048(9)
C87 0.151(16) 0.131(9) 0.159(12) 0.075(8) 0.058(9) 0.020(9)
C88 0.128(17) 0.22(2) 0.203(15) 0.125(14) 0.031(11) 0.024(13)
C89 0.112(14) 0.148(13) 0.179(16) 0.079(11) 0.052(11) 0.019(9)
C90 0.122(10) 0.087(8) 0.146(12) 0.058(6) 0.021(10) 0.026(7)
C91 0.26(3) 0.127(10) 0.197(19) 0.078(11) 0.095(17) 0.084(13)
C92 0.125(15) 0.125(10) 0.177(13) 0.067(9) 0.030(11) 0.004(9)
C93 0.122(13) 0.095(8) 0.130(8) 0.045(6) 0.019(10) 0.010(8)
C94 0.155(17) 0.097(8) 0.149(14) 0.018(8) 0.046(11) -0.021(9)
C95 0.075(11) 0.073(7) 0.175(14) 0.058(8) 0.025(8) 0.021(6)
C96 0.129(15) 0.095(8) 0.151(11) 0.049(8) 0.036(9) 0.032(8)
C97 0.118(13) 0.071(7) 0.117(11) 0.014(7) 0.018(8) 0.026(7)
C98 0.140(15) 0.077(8) 0.109(11) 0.025(7) 0.018(8) 0.029(7)
C99 0.109(12) 0.079(7) 0.128(11) 0.038(7) 0.019(8) 0.013(7)
C100 0.119(13) 0.075(7) 0.153(13) 0.040(8) 0.032(9) 0.018(7)
C101 0.118(14) 0.105(10) 0.147(13) 0.052(9) 0.038(9) 0.031(9)
C102 0.145(16) 0.109(8) 0.145(11) 0.053(8) 0.039(8) 0.034(9)
C103 0.165(18) 0.097(8) 0.207(17) 0.051(9) 0.066(13) 0.026(9)
C104 0.102(13) 0.091(9) 0.164(10) 0.028(9) 0.017(10) 0.010(7)
C105 0.175(16) 0.087(9) 0.141(9) 0.052(8) 0.002(9) 0.006(8)
C106 0.121(14) 0.099(9) 0.146(9) 0.040(9) -0.002(10) 0.002(8)
C107 0.165(15) 0.140(11) 0.168(9) 0.080(10) 0.024(10) 0.023(9)
C108 0.152(19) 0.159(15) 0.141(9) 0.051(9) 0.028(10) 0.068(10)
C109 0.146(18) 0.133(13) 0.148(9) 0.030(10) -0.009(12) 0.033(9)
C110 0.196(12) 0.216(12) 0.167(8) 0.066(8) 0.044(8) 0.073(9)
C111 0.106(10) 0.072(7) 0.111(10) 0.028(7) 0.005(11) -0.004(7)
C112 0.123(10) 0.083(7) 0.094(10) 0.018(7) 0.020(11) 0.016(7)
C113 0.175(19) 0.127(12) 0.154(14) 0.047(10) 0.046(13) 0.005(10)
C114 0.238(19) 0.147(16) 0.182(18) 0.079(15) 0.052(16) 0.010(15)
C115 0.121(10) 0.067(7) 0.125(11) 0.032(7) 0.004(9) -0.005(9)
C116 0.130(11) 0.087(9) 0.104(11) 0.023(7) 0.004(9) -0.010(10)
C117 0.201(18) 0.107(11) 0.154(9) 0.056(10) 0.024(13) 0.025(11)
C118 0.28(2) 0.23(2) 0.19(2) 0.123(19) 0.028(19) 0.10(2)
C119 0.172(11) 0.169(10) 0.150(8) 0.052(8) 0.038(7) 0.015(8)
C120 0.179(17) 0.121(12) 0.162(16) 0.056(11) 0.050(12) 0.038(12)
C121 0.22(2) 0.112(9) 0.170(16) 0.044(10) 0.064(12) 0.008(10)
Cl1 0.130(4) 0.076(2) 0.133(3) 0.043(2) 0.029(3) 0.020(2)
O1S 0.135(8) 0.095(6) 0.142(7) 0.039(5) 0.024(6) 0.020(5)
O2S 0.159(9) 0.170(8) 0.178(9) 0.047(7) 0.073(7) 0.010(6)
O3S 0.173(9) 0.170(8) 0.210(9) 0.087(8) 0.032(7) 0.023(7)
O4S 0.130(8) 0.120(6) 0.137(7) 0.049(5) 0.032(6) 0.029(6)
Cl2 0.160(5) 0.100(3) 0.191(5) 0.076(3) 0.052(4) 0.041(3)
O5S 0.188(9) 0.136(8) 0.186(9) 0.060(7) 0.056(7) 0.035(7)
O6S 0.164(9) 0.139(7) 0.172(8) 0.066(7) 0.060(7) 0.042(6)
O7S 0.139(8) 0.112(6) 0.147(7) 0.052(6) 0.048(6) 0.029(6)
O8S 0.165(9) 0.140(7) 0.191(9) 0.076(7) 0.034(7) 0.035(7)
Cl3 0.155(5) 0.115(3) 0.122(4) 0.043(3) 0.038(4) 0.029(3)
O9S 0.162(19) 0.155(17) 0.163(18) 0.064(14) 0.034(15) -0.004(14)
O9' 0.160(18) 0.127(15) 0.175(18) 0.057(13) 0.077(14) 0.054(13)
O10S 0.134(16) 0.117(14) 0.123(15) 0.017(13) 0.027(13) 0.012(12)
O10' 0.120(17) 0.190(18) 0.155(17) 0.069(15) 0.046(14) 0.009(14)
O11S 0.12(2) 0.123(16) 0.115(18) 0.049(13) 0.029(14) 0.027(13)
O11' 0.118(18) 0.121(15) 0.107(15) 0.059(12) -0.007(12) 0.031(12)
O12S 0.131(15) 0.107(12) 0.113(12) 0.050(10) 0.014(11) 0.000(11)
O12' 0.169(18) 0.145(15) 0.120(14) 0.062(12) 0.027(12) 0.037(13)
Cl4 0.160(5) 0.103(3) 0.174(5) 0.039(3) 0.038(4) 0.038(3)
O13S 0.177(19) 0.169(17) 0.182(18) 0.071(14) 0.035(15) 0.046(14)
O14S 0.101(13) 0.082(10) 0.120(13) 0.036(8) 0.018(8) 0.023(7)
O15S 0.193(19) 0.131(15) 0.161(16) 0.055(13) 0.029(14) 0.026(14)
O16S 0.109(14) 0.140(14) 0.115(13) 0.033(11) 0.024(11) 0.011(11)
O17S 0.177(19) 0.180(18) 0.21(2) 0.060(15) 0.067(16) 0.007(15)
O18S 0.144(17) 0.152(15) 0.195(18) 0.050(13) 0.067(14) 0.051(13)
O19S 0.25(3) 0.25(3) 0.25(3) 0.087(15) 0.058(13) 0.053(12)
O20S 0.24(2) 0.25(2) 0.23(2) 0.104(18) 0.033(18) 0.058(18)
Cl5 0.27(2) 0.25(2) 0.27(2) 0.084(16) 0.072(17) 0.064(17)
O21S 0.17(2) 0.20(2) 0.16(2) 0.051(18) 0.048(18) 0.030(18)
O22S 0.095(12) 0.099(11) 0.105(12) 0.041(9) 0.013(9) 0.026(9)
O23S 0.19(2) 0.19(2) 0.19(2) 0.062(11) 0.052(11) 0.042(11)
O24S 0.090(17) 0.109(16) 0.129(17) 0.027(13) 0.050(14) -0.001(12)
Cl6 0.293(10) 0.128(4) 0.190(6) 0.032(4) 0.062(6) 0.000(5)
O25S 0.269(14) 0.272(14) 0.253(13) 0.077(9) 0.089(10) 0.031(9)
O26S 0.41(2) 0.37(2) 0.38(2) 0.135(12) 0.097(11) 0.091(11)
O27S 0.43(3) 0.44(3) 0.44(3) 0.134(13) 0.122(13) 0.094(12)
O28S 0.200(11) 0.204(10) 0.212(10) 0.052(8) 0.057(8) 0.024(8)
N1N 0.190(18) 0.182(15) 0.175(16) 0.089(13) 0.062(14) 0.015(12)
O1N 0.239(13) 0.232(12) 0.220(12) 0.098(9) 0.071(9) 0.048(9)
O2N 0.191(11) 0.189(11) 0.194(11) 0.071(8) 0.050(9) 0.033(8)
C1N 0.243(18) 0.240(18) 0.234(18) 0.091(11) 0.058(11) 0.055(11)
O1WA 0.138(13) 0.111(12) 0.160(13) 0.038(9) 0.030(9) 0.042(9)
O1WB 0.162(15) 0.169(14) 0.157(14) 0.047(10) 0.049(10) 0.050(10)
O1WC 0.121(13) 0.114(12) 0.132(12) 0.047(9) 0.032(9) 0.039(9)
O2WA 0.206(19) 0.204(18) 0.201(18) 0.076(11) 0.044(11) 0.056(11)
O2WB 0.193(17) 0.195(16) 0.202(17) 0.061(11) 0.049(10) 0.051(10)
O2WC 0.215(18) 0.216(17) 0.207(17) 0.076(11) 0.057(10) 0.047(10)
O3W 0.161(11) 0.105(9) 0.135(10) 0.054(8) 0.041(8) 0.042(8)

loop_
_atom_type_symbol
_atom_type_description
_atom_type_scat_dispersion_real
_atom_type_scat_dispersion_imag
_atom_type_scat_source
C C -0.0020 0.0028 'International Tables Vol C Tables 4.2.6.8 and 6.1.1.4'
H H 0.0000 0.0000 'International Tables Vol C Tables 4.2.6.8 and 6.1.1.4'
N N -0.0031 0.0056 'International Tables Vol C Tables 4.2.6.8 and 6.1.1.4'
O O -0.0042 0.0102 'International Tables Vol C Tables 4.2.6.8 and 6.1.1.4'
Cl Cl 0.1723 0.2541 'International Tables Vol C Tables 4.2.6.8 and 6.1.1.4'
Ru Ru -0.9454 1.2848 'International Tables Vol C Tables 4.2.6.8 and 6.1.1.4'

loop_
_geom_angle_atom_site_label_1
_geom_angle_atom_site_label_2
_geom_angle_atom_site_label_3
_geom_angle
O10 Ru1 O9 78.4(4)
O10 Ru1 N1 82.0(4)
O9 Ru1 N1 85.1(5)
O10 Ru1 C95 164.7(5)
O9 Ru1 C95 116.9(5)
N1 Ru1 C95 97.6(5)
O10 Ru1 C97 114.9(5)
O9 Ru1 C97 94.0(5)
N1 Ru1 C97 162.5(5)
C95 Ru1 C97 67.3(6)
O10 Ru1 C98 93.1(5)
O9 Ru1 C98 119.7(5)
N1 Ru1 C98 153.4(6)
C95 Ru1 C98 80.4(5)
C97 Ru1 C98 36.7(5)
O10 Ru1 C96 150.5(5)
O9 Ru1 C96 92.3(6)
N1 Ru1 C96 125.4(5)
C95 Ru1 C96 37.4(6)
C97 Ru1 C96 37.1(5)
C98 Ru1 C96 67.1(6)
O10 Ru1 C99 96.6(5)
O9 Ru1 C99 159.0(5)
N1 Ru1 C99 114.7(6)
C95 Ru1 C99 69.6(5)
C97 Ru1 C99 69.4(6)
C98 Ru1 C99 39.6(6)
C96 Ru1 C99 82.1(6)
O10 Ru1 C100 127.0(5)
O9 Ru1 C100 154.2(5)
N1 Ru1 C100 93.3(5)
C95 Ru1 C100 37.7(5)
C97 Ru1 C100 79.9(6)
C98 Ru1 C100 68.7(6)
C96 Ru1 C100 67.7(6)
C99 Ru1 C100 38.5(5)
O1 Ru2 O2 79.8(4)
O1 Ru2 N2 85.8(4)
O2 Ru2 N2 82.3(4)
O1 Ru2 C76 88.7(5)
O2 Ru2 C76 140.2(5)
N2 Ru2 C76 135.0(5)
O1 Ru2 C72 130.3(5)
O2 Ru2 C72 90.3(5)
N2 Ru2 C72 141.4(5)
C76 Ru2 C72 68.6(6)
O1 Ru2 C73 167.7(5)
O2 Ru2 C73 103.5(5)
N2 Ru2 C73 106.3(6)
C76 Ru2 C73 81.3(7)
C72 Ru2 C73 38.9(6)
O1 Ru2 C71 98.6(5)
O2 Ru2 C71 106.2(5)
N2 Ru2 C71 171.0(5)
C76 Ru2 C71 37.9(5)
C72 Ru2 C71 37.9(5)
C73 Ru2 C71 69.2(6)
O1 Ru2 C75 109.2(5)
O2 Ru2 C75 170.5(6)
N2 Ru2 C75 100.8(5)
C76 Ru2 C75 40.3(6)
C72 Ru2 C75 81.7(6)
C73 Ru2 C75 67.1(6)
C71 Ru2 C75 70.3(6)
O1 Ru2 C74 144.1(5)
O2 Ru2 C74 135.0(6)
N2 Ru2 C74 90.4(5)
C76 Ru2 C74 69.3(6)
C72 Ru2 C74 68.5(6)
C73 Ru2 C74 36.7(6)
C71 Ru2 C74 81.4(6)
C75 Ru2 C74 36.8(6)
N3 Ru3 O6 83.6(5)
N3 Ru3 O5 85.6(5)
O6 Ru3 O5 80.3(5)
N3 Ru3 C58 152.5(6)
O6 Ru3 C58 91.8(6)
O5 Ru3 C58 120.4(5)
N3 Ru3 C55 160.7(6)
O6 Ru3 C55 115.4(6)
O5 Ru3 C55 93.8(5)
C58 Ru3 C55 38.0(6)
N3 Ru3 C54 123.0(6)
O6 Ru3 C54 152.4(6)
O5 Ru3 C54 93.8(5)
C58 Ru3 C54 67.9(7)
C55 Ru3 C54 37.7(6)
N3 Ru3 C57 91.2(6)
O6 Ru3 C57 122.3(6)
O5 Ru3 C57 156.7(6)
C58 Ru3 C57 68.5(6)
C55 Ru3 C57 81.8(6)
C54 Ru3 C57 68.8(6)
N3 Ru3 C59 114.7(6)
O6 Ru3 C59 92.2(6)
O5 Ru3 C59 157.6(5)
C58 Ru3 C59 38.2(6)
C55 Ru3 C59 70.3(6)
C54 Ru3 C59 83.1(7)
C57 Ru3 C59 39.5(6)
N3 Ru3 C56 94.1(6)
O6 Ru3 C56 159.9(6)
O5 Ru3 C56 119.6(6)
C58 Ru3 C56 81.0(7)
C55 Ru3 C56 69.4(6)
C54 Ru3 C56 38.8(6)
C57 Ru3 C56 37.6(6)
C59 Ru3 C56 70.5(7)
N4 Ru4 O4 83.5(5)
N4 Ru4 O3 81.9(4)
O4 Ru4 O3 79.2(4)
N4 Ru4 C62 107.0(7)
O4 Ru4 C62 98.7(6)
O3 Ru4 C62 170.7(7)
N4 Ru4 C65 89.8(6)
O4 Ru4 C65 130.9(6)
O3 Ru4 C65 147.7(6)
C62 Ru4 C65 37.8(6)
N4 Ru4 C67 130.5(6)
O4 Ru4 C67 143.7(6)
O3 Ru4 C67 92.2(6)
C62 Ru4 C67 84.2(7)
C65 Ru4 C67 69.8(8)
N4 Ru4 C63 145.4(6)
O4 Ru4 C63 93.0(6)
O3 Ru4 C63 131.4(6)
C62 Ru4 C63 39.4(7)
C65 Ru4 C63 66.7(7)
C67 Ru4 C63 66.5(6)
N4 Ru4 C64 166.2(6)
O4 Ru4 C64 110.2(5)
O3 Ru4 C64 102.1(5)
C62 Ru4 C64 69.9(7)
C65 Ru4 C64 79.8(6)
C67 Ru4 C64 36.9(6)
C63 Ru4 C64 36.0(6)
N4 Ru4 C66 98.4(6)
O4 Ru4 C66 169.6(5)
O3 Ru4 C66 111.2(6)
C62 Ru4 C66 70.9(7)
C65 Ru4 C66 39.2(7)
C67 Ru4 C66 38.8(6)
C63 Ru4 C66 79.6(7)
C64 Ru4 C66 67.8(6)
O7 Ru5 C85 94.9(6)
O7 Ru5 O8 80.4(4)
C85 Ru5 O8 117.7(5)
O7 Ru5 N6 85.0(5)
C85 Ru5 N6 155.7(6)
O8 Ru5 N6 86.3(4)
O7 Ru5 C83 153.8(6)
C85 Ru5 C83 64.1(8)
O8 Ru5 C83 95.1(6)
N6 Ru5 C83 120.8(7)
O7 Ru5 C81 93.1(7)
C85 Ru5 C81 37.3(6)
O8 Ru5 C81 154.1(6)
N6 Ru5 C81 118.3(6)
C83 Ru5 C81 79.7(8)
O7 Ru5 C84 116.9(6)
C85 Ru5 C84 35.0(6)
O8 Ru5 C84 93.2(5)
N6 Ru5 C84 157.8(7)
C83 Ru5 C84 37.2(7)
C81 Ru5 C84 67.2(7)
O7 Ru5 C82 119.5(7)
C85 Ru5 C82 67.5(8)
O8 Ru5 C82 159.6(7)
N6 Ru5 C82 91.4(7)
C83 Ru5 C82 68.8(8)
C81 Ru5 C82 38.5(7)
C84 Ru5 C82 81.4(7)
O7 Ru5 C86 158.8(6)
C85 Ru5 C86 79.2(8)
O8 Ru5 C86 120.5(6)
N6 Ru5 C86 92.2(6)
C83 Ru5 C86 38.1(6)
C81 Ru5 C86 69.8(9)
C84 Ru5 C86 69.0(7)
C82 Ru5 C86 39.4(7)
C107 Ru6 C108 37.9(7)
C107 Ru6 O11 105.7(7)
C108 Ru6 O11 89.5(6)
C107 Ru6 O12 169.3(6)
C108 Ru6 O12 134.4(7)
O11 Ru6 O12 79.3(5)
C107 Ru6 C104 81.3(7)
C108 Ru6 C104 71.1(8)
O11 Ru6 C104 138.6(5)
O12 Ru6 C104 88.7(6)
C107 Ru6 N5 104.3(7)
C108 Ru6 N5 136.7(8)
O11 Ru6 N5 82.2(5)
O12 Ru6 N5 85.7(5)
C104 Ru6 N5 136.7(7)
C107 Ru6 C109 69.3(8)
C108 Ru6 C109 39.3(8)
O11 Ru6 C109 103.1(6)
O12 Ru6 C109 100.5(7)
C104 Ru6 C109 40.1(7)
N5 Ru6 C109 172.4(7)
C107 Ru6 C106 35.6(7)
C108 Ru6 C106 67.0(7)
O11 Ru6 C106 137.6(6)
O12 Ru6 C106 142.3(6)
C104 Ru6 C106 68.1(6)
N5 Ru6 C106 91.4(6)
C109 Ru6 C106 81.0(7)
C107 Ru6 C105 70.3(8)
C108 Ru6 C105 84.0(8)
O11 Ru6 C105 173.0(6)
O12 Ru6 C105 103.7(6)
C104 Ru6 C105 36.3(6)
N5 Ru6 C105 104.2(6)
C109 Ru6 C105 70.2(7)
C106 Ru6 C105 40.9(7)
C112 O1 Ru2 115.7(10)
C111 O2 Ru2 114.1(9)
C112 O3 Ru4 112.3(10)
C111 O4 Ru4 118.0(11)
C80 O5 Ru3 115.0(12)
C90 O6 Ru3 114.3(12)
C90 O7 Ru5 118.7(11)
C80 O8 Ru5 113.8(10)
C115 O9 Ru1 113.6(12)
C116 O10 Ru1 115.3(11)
C115 O11 Ru6 114.4(11)
C116 O12 Ru6 113.5(13)
C2 N1 C1 117.2(13)
C2 N1 Ru1 122.4(11)
C1 N1 Ru1 119.9(9)
C20 N2 C19 120.0(13)
C20 N2 Ru2 119.8(10)
C19 N2 Ru2 120.2(9)
C27 N3 C28 118.2(13)
C27 N3 Ru3 117.1(11)
C28 N3 Ru3 124.4(9)
C29 N4 C30 123.5(13)
C29 N4 Ru4 117.5(11)
C30 N4 Ru4 119.0(10)
C46 N5 C94 119.4(15)
C46 N5 Ru6 123.0(11)
C94 N5 Ru6 117.5(12)
C52 N6 C53 114.1(13)
C52 N6 Ru5 124.1(12)
C53 N6 Ru5 121.3(10)
N1 C1 C3 121.2(14)
N1 C2 C4 123.6(17)
C1 C3 C5 119.2(16)
C2 C4 C5 122.6(16)
C6 C5 C4 121.8(14)
C6 C5 C3 122.4(16)
C4 C5 C3 115.9(14)
C7 C6 C5 176.4(16)
C6 C7 C8 171.2(17)
C9 C8 C7 122.2(14)
C9 C8 C13 117.2(12)
C7 C8 C13 120.4(14)
C8 C9 C10 123.5(12)
C14 C10 C9 124.8(12)
C14 C10 C11 117.6(12)
C9 C10 C11 117.4(13)
C10 C11 C12 120.2(12)
C13 C12 C11 120.3(12)
C13 C12 C22 120.8(13)
C11 C12 C22 118.9(12)
C8 C13 C12 121.2(14)
C15 C14 C10 176.4(14)
C14 C15 C16 173.7(15)
C18 C16 C17 120.0(14)
C18 C16 C15 119.6(13)
C17 C16 C15 120.3(13)
C19 C17 C16 119.6(14)
C16 C18 C20 118.3(14)
N2 C19 C17 119.8(13)
N2 C20 C18 122.0(14)
C23 C22 C12 177.2(17)
C22 C23 C24 173.8(18)
C26 C24 C25 120.0(14)
C26 C24 C23 123.3(13)
C25 C24 C23 116.6(16)
C24 C25 C28 116.8(16)
C24 C26 C27 121.3(14)
N3 C27 C26 119.7(16)
N3 C28 C25 123.7(14)
C31 C29 N4 116.3(15)
C32 C30 N4 119.8(14)
C29 C31 C33 125.1(14)
C30 C32 C33 120.3(16)
C32 C33 C34 121.2(15)
C32 C33 C31 114.8(14)
C34 C33 C31 123.8(14)
C35 C34 C33 175(2)
C34 C35 C36 174(2)
C37 C36 C35 120.8(14)
C37 C36 C93 120.9(15)
C35 C36 C93 118.1(14)
C36 C37 C38 119.5(14)
C41 C38 C39 122.8(15)
C41 C38 C37 120.0(15)
C39 C38 C37 117.1(14)
C40 C39 C38 123.4(16)
C93 C40 C39 121.0(15)
C93 C40 C47 119.5(14)
C39 C40 C47 119.4(15)
C42 C41 C38 174.6(18)
C41 C42 C43 173.5(17)
C44 C43 C42 118.7(16)
C44 C43 C45 119.5(16)
C42 C43 C45 121.8(18)
C43 C44 C94 119.2(16)
C43 C45 C46 118.0(17)
N5 C46 C45 124.4(17)
C48 C47 C40 179(2)
C47 C48 C49 175(2)
C51 C49 C48 121.5(16)
C51 C49 C50 114.1(14)
C48 C49 C50 124.4(15)
C52 C50 C49 122.1(16)
C53 C51 C49 120.0(16)
N6 C52 C50 126.2(16)
C51 C53 N6 123.4(15)
C55 C54 C56 121.3(16)
C55 C54 C60 117.2(15)
C56 C54 C60 121.3(16)
C55 C54 Ru3 72.0(9)
C56 C54 Ru3 71.0(9)
C60 C54 Ru3 126.8(13)
C58 C55 C54 117.2(15)
C58 C55 Ru3 68.9(9)
C54 C55 Ru3 70.4(9)
C57 C56 C54 118.8(17)
C57 C56 Ru3 70.8(11)
C54 C56 Ru3 70.2(10)
C59 C57 C56 121.5(16)
C59 C57 Ru3 69.3(10)
C56 C57 Ru3 71.5(11)
C55 C58 C59 125.0(17)
C55 C58 Ru3 73.0(9)
C59 C58 Ru3 71.2(9)
C58 C59 C57 115.9(16)
C58 C59 C92 122.7(17)
C57 C59 C92 121.5(15)
C58 C59 Ru3 70.6(10)
C57 C59 Ru3 71.2(10)
C92 C59 Ru3 128.3(13)
C54 C60 C91 110.4(17)
C54 C60 C61 117.5(14)
C91 C60 C61 107.9(15)
C65 C62 C63 113.7(18)
C65 C62 C113 123.0(19)
C63 C62 C113 123.1(18)
C65 C62 Ru4 72.1(11)
C63 C62 Ru4 71.4(9)
C113 C62 Ru4 128.3(13)
C64 C63 C62 124.8(18)
C64 C63 Ru4 73.1(9)
C62 C63 Ru4 69.2(10)
C63 C64 C67 121.1(18)
C63 C64 Ru4 70.9(10)
C67 C64 Ru4 71.1(10)
C62 C65 C66 123.8(18)
C62 C65 Ru4 70.1(11)
C66 C65 Ru4 72.1(10)
C67 C66 C65 116.5(17)
C67 C66 Ru4 69.7(11)
C65 C66 Ru4 68.7(11)
C64 C67 C66 119.3(17)
C64 C67 C68 122.2(17)
C66 C67 C68 118.5(15)
C64 C67 Ru4 71.9(11)
C66 C67 Ru4 71.6(11)
C68 C67 Ru4 125.6(12)
C120 C68 C67 110.1(16)
C120 C68 C69 115.8(18)
C67 C68 C69 109.5(15)
C72 C71 C76 118.2(16)
C72 C71 Ru2 70.1(9)
C76 C71 Ru2 68.7(9)
C71 C72 C73 119.7(13)
C71 C72 C77 120.5(15)
C73 C72 C77 119.8(14)
C71 C72 Ru2 71.9(9)
C73 C72 Ru2 70.4(9)
C77 C72 Ru2 129.0(11)
C74 C73 C72 121.9(15)
C74 C73 Ru2 73.6(10)
C72 C73 Ru2 70.7(9)
C73 C74 C75 121.3(16)
C73 C74 Ru2 69.7(10)
C75 C74 Ru2 71.7(11)
C76 C75 C78 121.6(16)
C76 C75 C74 116.9(14)
C78 C75 C74 121.4(17)
C76 C75 Ru2 66.7(8)
C78 C75 Ru2 132.1(12)
C74 C75 Ru2 71.5(10)
C75 C76 C71 121.8(15)
C75 C76 Ru2 73.0(9)
C71 C76 Ru2 73.4(9)
C75 C78 C79 113.6(16)
C75 C78 C70 107.7(15)
C79 C78 C70 109.6(19)
O8 C80 O5 130.1(16)
O8 C80 C90 119.4(17)
O5 C80 C90 110.5(18)
C85 C81 C82 116.0(19)
C85 C81 C121 127(2)
C82 C81 C121 116.2(17)
C85 C81 Ru5 69.1(12)
C82 C81 Ru5 70.4(12)
C121 C81 Ru5 122.9(15)
C81 C82 C86 119.1(19)
C81 C82 Ru5 71.1(13)
C86 C82 Ru5 71.3(11)
C84 C83 C86 125.6(19)
C84 C83 C87 114.9(16)
C86 C83 C87 119.0(19)
C84 C83 Ru5 74.0(12)
C86 C83 Ru5 73.1(11)
C87 C83 Ru5 120.7(12)
C85 C84 C83 114.5(18)
C85 C84 Ru5 68.9(11)
C83 C84 Ru5 68.8(11)
C84 C85 C81 130(2)
C84 C85 Ru5 76.1(13)
C81 C85 Ru5 73.5(13)
C83 C86 C82 115(2)
C83 C86 Ru5 68.8(11)
C82 C86 Ru5 69.3(12)
C83 C87 C89 110.0(14)
C83 C87 C88 111.2(15)
C89 C87 C88 109.7(16)
O6 C90 O7 133.2(17)
O6 C90 C80 118.9(18)
O7 C90 C80 107.3(17)
C40 C93 C36 117.8(14)
N5 C94 C44 119.3(17)
C96 C95 C100 121.9(13)
C96 C95 Ru1 72.0(9)
C100 C95 Ru1 74.1(9)
C97 C96 C95 119.3(15)
C97 C96 C102 119.6(16)
C95 C96 C102 120.8(13)
C97 C96 Ru1 70.3(9)
C95 C96 Ru1 70.7(10)
C102 C96 Ru1 126.1(12)
C96 C97 C98 122.7(16)
C96 C97 Ru1 72.6(9)
C98 C97 Ru1 72.4(9)
C97 C98 C99 121.5(13)
C97 C98 Ru1 70.8(8)
C99 C98 Ru1 71.9(8)
C101 C99 C100 123.9(15)
C101 C99 C98 121.3(13)
C100 C99 C98 114.8(14)
C101 C99 Ru1 128.3(11)
C100 C99 Ru1 71.6(8)
C98 C99 Ru1 68.6(9)
C95 C100 C99 119.4(14)
C95 C100 Ru1 68.2(9)
C99 C100 Ru1 69.9(9)
C103 C102 C96 117.2(15)
C103 C102 C119 106.5(15)
C96 C102 C119 106.1(15)
C105 C104 C109 124.3(18)
C105 C104 Ru6 73.9(9)
C109 C104 Ru6 70.3(11)
C104 C105 C106 115.4(17)
C104 C105 C117 125.6(18)
C106 C105 C117 119.0(15)
C104 C105 Ru6 69.8(10)
C106 C105 Ru6 71.2(9)
C117 C105 Ru6 130.5(14)
C107 C106 C105 118.8(17)
C107 C106 Ru6 67.7(12)
C105 C106 Ru6 67.9(9)
C106 C107 C108 125(2)
C106 C107 Ru6 76.7(13)
C108 C107 Ru6 70.9(14)
C107 C108 C109 119(2)
C107 C108 C110 120(2)
C109 C108 C110 121(2)
C107 C108 Ru6 71.2(14)
C109 C108 Ru6 71.3(13)
C110 C108 Ru6 125.9(14)
C104 C109 C108 116.8(18)
C104 C109 Ru6 69.6(10)
C108 C109 Ru6 69.4(12)
O4 C111 O2 131.3(15)
O4 C111 C112 110.2(17)
O2 C111 C112 118.5(14)
O3 C112 O1 128.9(15)
O3 C112 C111 119.4(15)
O1 C112 C111 111.7(17)
O11 C115 O9 126.3(17)
O11 C115 C116 112.8(17)
O9 C115 C116 120.8(19)
O12 C116 O10 128.0(18)
O12 C116 C115 120(2)
O10 C116 C115 112.0(17)
C114 C117 C105 112.3(18)
C114 C117 C118 112.5(19)
C105 C117 C118 105.4(18)
O3S Cl1 O4S 110.5(7)
O3S Cl1 O2S 109.7(8)
O4S Cl1 O2S 106.3(7)
O3S Cl1 O1S 111.7(7)
O4S Cl1 O1S 111.3(6)
O2S Cl1 O1S 107.2(6)
O8S Cl2 O7S 111.5(8)
O8S Cl2 O6S 109.8(7)
O7S Cl2 O6S 110.2(7)
O8S Cl2 O5S 107.7(9)
O7S Cl2 O5S 108.4(7)
O6S Cl2 O5S 109.2(7)
O10' Cl3 O10S 117.7(16)
O10' Cl3 O9S 42.3(13)
O10S Cl3 O9S 110.4(10)
O10' Cl3 O11' 109(2)
O10S Cl3 O11' 132.4(19)
O9S Cl3 O11' 97(2)
O10' Cl3 O9' 126.4(18)
O10S Cl3 O9' 39.4(12)
O9S Cl3 O9' 146.1(14)
O11' Cl3 O9' 116(2)
O10' Cl3 O12' 105.2(18)
O10S Cl3 O12' 53.7(12)
O9S Cl3 O12' 69.8(14)
O11' Cl3 O12' 105.7(17)
O9' Cl3 O12' 90.7(17)
O10' Cl3 O11S 129.7(17)
O10S Cl3 O11S 111.0(11)
O9S Cl3 O11S 109.3(10)
O11' Cl3 O11S 21(2)
O9' Cl3 O11S 98.9(16)
O12' Cl3 O11S 93.4(14)
O10' Cl3 O12S 66.5(14)
O10S Cl3 O12S 109.2(9)
O9S Cl3 O12S 108.1(10)
O11' Cl3 O12S 97.7(16)
O9' Cl3 O12S 78.8(14)
O12' Cl3 O12S 156.6(12)
O11S Cl3 O12S 108.8(10)
O10' O9S Cl3 67.0(12)
O10' O9S O12' 113.3(19)
Cl3 O9S O12' 55.1(9)
O10S O9' Cl3 69.8(12)
O10S O9' O12S 110.0(19)
Cl3 O9' O12S 50.9(9)
O9' O10S O12' 129(2)
O9' O10S Cl3 70.8(12)
O12' O10S Cl3 63.8(9)
O9S O10' Cl3 70.7(12)
O9S O10' O12S 127.6(17)
Cl3 O10' O12S 57.9(10)
O11' O11S Cl3 79(2)
O11S O11' Cl3 80(2)
Cl3 O12S O10' 55.6(8)
Cl3 O12S O9' 50.3(8)
O10' O12S O9' 96.4(13)
O10S O12' Cl3 62.5(9)
O10S O12' O9S 105.6(15)
Cl3 O12' O9S 55.1(9)
O20S Cl4 O17S 111.6(12)
O20S Cl4 O14S 110.3(18)
O17S Cl4 O14S 99.9(17)
O20S Cl4 O13S 57.8(13)
O17S Cl4 O13S 149.2(16)
O14S Cl4 O13S 110.9(10)
O20S Cl4 O15S 136.1(17)
O17S Cl4 O15S 55.4(12)
O14S Cl4 O15S 113.2(10)
O13S Cl4 O15S 109.6(10)
O20S Cl4 O19S 108.5(11)
O17S Cl4 O19S 107.6(11)
O14S Cl4 O19S 8.0(19)
O13S Cl4 O19S 103.1(18)
O15S Cl4 O19S 115.4(18)
O20S Cl4 O18S 110.8(11)
O17S Cl4 O18S 110.7(11)
O14S Cl4 O18S 113.1(15)
O13S Cl4 O18S 57.5(12)
O15S Cl4 O18S 55.8(11)
O19S Cl4 O18S 107.4(11)
O20S Cl4 O16S 51.8(13)
O17S Cl4 O16S 60.9(12)
O14S Cl4 O16S 108.7(9)
O13S Cl4 O16S 107.0(10)
O15S Cl4 O16S 107.2(10)
O19S Cl4 O16S 114.1(17)
O18S Cl4 O16S 138.2(14)
O18S O13S O20S 115.8(15)
O18S O13S Cl4 60.7(9)
O20S O13S Cl4 60.2(10)
O17S O15S O18S 124.0(14)
O17S O15S Cl4 62.1(10)
O18S O15S Cl4 62.5(9)
O20S O16S Cl4 61.7(10)
O20S O16S O17S 118.0(14)
Cl4 O16S O17S 57.4(8)
O15S O17S Cl4 62.5(9)
O15S O17S O16S 113.6(17)
Cl4 O17S O16S 61.7(9)
O13S O18S O15S 119.0(15)
O13S O18S Cl4 61.8(9)
O15S O18S Cl4 61.7(9)
O16S O20S Cl4 66.5(10)
O16S O20S O13S 124.7(16)
Cl4 O20S O13S 62.0(10)
O21S Cl5 O23S 85(4)
O21S Cl5 O22S 118(4)
O23S Cl5 O22S 130(3)
O21S Cl5 O24S 83(3)
O23S Cl5 O24S 111(3)
O22S Cl5 O24S 115(3)
Cl5 O21S O24S 48.9(16)
Cl5 O24S O2WA 142(3)
Cl5 O24S O21S 48.0(15)
O2WA O24S O21S 113(3)
O27S Cl6 O25S 110.1(11)
O27S Cl6 O26S 111.0(11)
O25S Cl6 O26S 108.1(11)
O27S Cl6 O28S 108.7(11)
O25S Cl6 O28S 109.5(10)
O26S Cl6 O28S 109.4(10)
C1N N1N O2N 120(3)
C1N N1N O1N 109(3)
O2N N1N O1N 130(3)

loop_
_geom_bond_atom_site_label_1
_geom_bond_atom_site_label_2
_geom_bond_distance
Ru1 O10 2.122(9)
Ru1 O9 2.111(10)
Ru1 N1 2.123(11)
Ru1 C95 2.153(14)
Ru1 C97 2.141(13)
Ru1 C98 2.162(14)
Ru1 C96 2.169(17)
Ru1 C99 2.207(15)
Ru1 C100 2.230(16)
Ru2 O1 2.078(11)
Ru2 O2 2.086(9)
Ru2 N2 2.133(12)
Ru2 C76 2.148(15)
Ru2 C72 2.187(14)
Ru2 C73 2.183(17)
Ru2 C71 2.210(17)
Ru2 C75 2.235(15)
Ru2 C74 2.233(18)
Ru3 N3 2.069(12)
Ru3 O6 2.073(12)
Ru3 O5 2.107(11)
Ru3 C58 2.135(15)
Ru3 C55 2.188(15)
Ru3 C54 2.167(15)
Ru3 C57 2.168(19)
Ru3 C59 2.142(18)
Ru3 C56 2.177(18)
Ru4 N4 2.095(12)
Ru4 O4 2.087(10)
Ru4 O3 2.090(10)
Ru4 C62 2.117(16)
Ru4 C65 2.143(19)
Ru4 C67 2.16(2)
Ru4 C63 2.146(16)
Ru4 C64 2.174(15)
Ru4 C66 2.19(2)
Ru5 O7 2.049(11)
Ru5 C85 2.07(2)
Ru5 O8 2.071(10)
Ru5 N6 2.067(12)
Ru5 C83 2.087(19)
Ru5 C81 2.12(2)
Ru5 C84 2.152(16)
Ru5 C82 2.114(19)
Ru5 C86 2.14(2)
Ru6 C107 2.09(2)
Ru6 C108 2.09(2)
Ru6 O11 2.098(10)
Ru6 O12 2.076(11)
Ru6 C104 2.106(16)
Ru6 N5 2.103(14)
Ru6 C109 2.116(19)
Ru6 C106 2.203(17)
Ru6 C105 2.156(16)
O1 C112 1.281(18)
O2 C111 1.212(18)
O3 C112 1.246(18)
O4 C111 1.252(18)
O5 C80 1.294(19)
O6 C90 1.211(19)
O7 C90 1.32(2)
O8 C80 1.239(18)
O9 C115 1.227(19)
O10 C116 1.30(2)
O11 C115 1.285(19)
O12 C116 1.22(2)
N1 C2 1.301(17)
N1 C1 1.327(18)
N2 C20 1.316(17)
N2 C19 1.359(17)
N3 C27 1.354(18)
N3 C28 1.367(19)
N4 C29 1.374(17)
N4 C30 1.411(19)
N5 C46 1.29(2)
N5 C94 1.370(19)
N6 C52 1.326(17)
N6 C53 1.38(2)
C1 C3 1.42(2)
C2 C4 1.33(2)
C3 C5 1.38(2)
C4 C5 1.34(2)
C5 C6 1.422(19)
C6 C7 1.291(13)
C7 C8 1.338(13)
C8 C9 1.337(18)
C8 C13 1.401(18)
C9 C10 1.404(17)
C10 C14 1.402(19)
C10 C11 1.385(18)
C11 C12 1.369(18)
C12 C13 1.366(17)
C12 C22 1.476(19)
C14 C15 1.212(17)
C15 C16 1.46(2)
C16 C18 1.363(19)
C16 C17 1.364(18)
C17 C19 1.378(18)
C18 C20 1.38(2)
C22 C23 1.167(17)
C23 C24 1.44(2)
C24 C26 1.34(2)
C24 C25 1.405(19)
C25 C28 1.40(2)
C26 C27 1.42(2)
C29 C31 1.344(19)
C30 C32 1.36(2)
C31 C33 1.46(2)
C32 C33 1.45(2)
C33 C34 1.41(2)
C34 C35 1.175(19)
C35 C36 1.42(2)
C36 C37 1.388(19)
C36 C93 1.402(19)
C37 C38 1.43(2)
C38 C41 1.357(13)
C38 C39 1.36(2)
C39 C40 1.349(19)
C40 C93 1.38(2)
C40 C47 1.46(2)
C41 C42 1.291(13)
C42 C43 1.36(2)
C43 C44 1.35(2)
C43 C45 1.40(2)
C44 C94 1.43(2)
C45 C46 1.37(2)
C47 C48 1.19(2)
C48 C49 1.40(2)
C49 C51 1.42(2)
C49 C50 1.40(2)
C50 C52 1.32(2)
C51 C53 1.38(2)
C54 C55 1.41(2)
C54 C56 1.44(2)
C54 C60 1.51(2)
C55 C58 1.41(2)
C56 C57 1.40(2)
C57 C59 1.46(2)
C58 C59 1.40(2)
C59 C92 1.50(2)
C60 C91 1.57(2)
C60 C61 1.53(2)
C62 C65 1.38(2)
C62 C63 1.44(2)
C62 C113 1.55(2)
C63 C64 1.34(2)
C64 C67 1.37(2)
C65 C66 1.45(2)
C66 C67 1.44(2)
C67 C68 1.59(2)
C68 C120 1.47(2)
C68 C69 1.52(3)
C70 C78 1.43(2)
C71 C72 1.43(2)
C71 C76 1.415(19)
C72 C73 1.45(2)
C72 C77 1.470(18)
C73 C74 1.39(2)
C74 C75 1.41(2)
C75 C76 1.51(2)
C75 C78 1.50(2)
C78 C79 1.56(3)
C80 C90 1.65(2)
C81 C85 1.34(2)
C81 C82 1.40(3)
C81 C121 1.51(2)
C82 C86 1.43(3)
C83 C84 1.35(2)
C83 C86 1.38(2)
C83 C87 1.67(2)
C84 C85 1.27(2)
C87 C89 1.55(2)
C87 C88 1.60(2)
C95 C96 1.38(2)
C95 C100 1.42(2)
C96 C97 1.372(19)
C96 C102 1.56(2)
C97 C98 1.36(2)
C98 C99 1.48(2)
C99 C101 1.45(2)
C99 C100 1.463(18)
C102 C103 1.52(2)
C102 C119 1.59(2)
C104 C105 1.33(2)
C104 C109 1.45(3)
C105 C106 1.52(2)
C105 C117 1.55(3)
C106 C107 1.32(2)
C107 C108 1.36(3)
C108 C109 1.42(3)
C108 C110 1.57(3)
C111 C112 1.62(2)
C114 C117 1.41(3)
C115 C116 1.55(3)
C117 C118 1.63(3)
Cl1 O3S 1.400(10)
Cl1 O4S 1.421(9)
Cl1 O2S 1.430(10)
Cl1 O1S 1.401(8)
Cl2 O8S 1.413(10)
Cl2 O7S 1.428(9)
Cl2 O6S 1.429(10)
Cl2 O5S 1.439(10)
Cl3 O10' 1.400(14)
Cl3 O10S 1.418(13)
Cl3 O9S 1.435(13)
Cl3 O11' 1.419(14)
Cl3 O9' 1.426(14)
Cl3 O12' 1.434(14)
Cl3 O11S 1.424(13)
Cl3 O12S 1.438(12)
O9S O10' 1.02(3)
O9S O12' 1.64(3)
O9' O10S 0.96(3)
O9' O12S 1.82(3)
O10S O12' 1.29(3)
O10' O12S 1.56(3)
O11S O11' 0.53(5)
Cl4 O20S 1.406(14)
Cl4 O17S 1.401(14)
Cl4 O14S 1.403(11)
Cl4 O13S 1.431(13)
Cl4 O15S 1.405(12)
Cl4 O19S 1.445(14)
Cl4 O18S 1.415(13)
Cl4 O16S 1.464(12)
O13S O18S 1.37(3)
O13S O20S 1.37(3)
O15S O17S 1.30(3)
O15S O18S 1.32(3)
O16S O20S 1.25(3)
O16S O17S 1.45(3)
Cl5 O21S 1.419(15)
Cl5 O23S 1.408(15)
Cl5 O22S 1.423(15)
Cl5 O24S 1.438(15)
O21S O24S 1.89(5)
O24S O2WA 1.70(6)
Cl6 O27S 1.417(14)
Cl6 O25S 1.424(13)
Cl6 O26S 1.415(14)
Cl6 O28S 1.427(12)
N1N C1N 1.33(4)
N1N O2N 1.23(3)
N1N O1N 1.29(3)
O2WB O2WC 1.98(7)
